data_4081018
loop_
_publ_author_name
'Orbisaglia, Serena'
'Jacques, B\'eatrice'
'Braunstein, Pierre'
'Hueber, Damien'
'Pale, Patrick'
'Blanc, Aur\'elien'
'de Fr\'emont, Pierre'

_publ_section_title
;
 Synthesis, Characterization, and Catalytic Activity of Cationic NHC
 Gold(III) Pyridine Complexes
;
_journal_issue 15
_journal_name_full Organometallics
_journal_page_first 4153
_journal_paper_doi 10.1021/om400338k
_journal_volume 32
_journal_year 2013
_chemical_formula_moiety 'C26 H29 Au Cl2 N3, F6 P'
_chemical_formula_sum 'C26 H29 Au Cl2 F6 N3 P'
_chemical_formula_weight 796.36
_chemical_name_common IMesAuCl2PyrPF6
_space_group_IT_number 14
_symmetry_cell_setting monoclinic
_symmetry_Int_Tables_number 14
_symmetry_space_group_name_Hall '-P 2ybc'
_symmetry_space_group_name_H-M 'P 1 21/c 1'
_atom_sites_solution_hydrogens geom
_atom_sites_solution_primary direct
_atom_sites_solution_secondary difmap
_audit_creation_method SHELXL-97
_cell_angle_alpha 90.00
_cell_angle_beta 101.4920(10)
_cell_angle_gamma 90.00
_cell_formula_units_Z 4
_cell_length_a 12.3476(2)
_cell_length_b 9.5432(2)
_cell_length_c 25.6430(5)
_cell_measurement_reflns_used 23526
_cell_measurement_temperature 173(2)
_cell_measurement_theta_max 27.485
_cell_measurement_theta_min 0.998
_cell_volume 2961.08(10)
_computing_cell_refinement 'HKL Scalepack (Otwinowski & Minor 1997)'
_computing_data_collection 'Collect (Bruker AXS BV, 1997-2004)'
_computing_data_reduction 'HKL Denzo and Scalepack (Otwinowski & Minor 1997)'
_computing_molecular_graphics 'Ortep-3 for Windows (Farrugia, 1997)'
_computing_publication_material 'WinGX publication routines (Farrugia, 1999)'
_computing_structure_refinement 'SHELXL-97 (Sheldrick, 2008)'
_diffrn_ambient_temperature 173(2)
_diffrn_detector_area_resol_mean 9
_diffrn_measured_fraction_theta_full 0.996
_diffrn_measured_fraction_theta_max 0.996
_diffrn_measurement_device_type KappaCCD
_diffrn_measurement_method 'CCD rotation images, thick slices'
_diffrn_radiation_monochromator graphite
_diffrn_radiation_probe x-ray
_diffrn_radiation_type MoK\a
_diffrn_radiation_wavelength 0.71073
_diffrn_reflns_av_R_equivalents 0.0513
_diffrn_reflns_av_sigmaI/netI 0.0377
_diffrn_reflns_limit_h_max 15
_diffrn_reflns_limit_h_min -14
_diffrn_reflns_limit_k_max 11
_diffrn_reflns_limit_k_min -11
_diffrn_reflns_limit_l_max 29
_diffrn_reflns_limit_l_min -31
_diffrn_reflns_number 26550
_diffrn_reflns_theta_full 26.00
_diffrn_reflns_theta_max 26.00
_diffrn_reflns_theta_min 2.93
_diffrn_source 'fine-focus sealed tube'
_exptl_absorpt_coefficient_mu 5.262
_exptl_absorpt_correction_T_max 0.3424
_exptl_absorpt_correction_T_min 0.2805
_exptl_absorpt_correction_type multi-scan
_exptl_absorpt_process_details
;
[c.f. r.h. blessing, acta cryst. (1995), a51, 33-38]
;
_exptl_crystal_colour Yellow
_exptl_crystal_density_diffrn 1.786
_exptl_crystal_density_method 'not measured'
_exptl_crystal_description Prism
_exptl_crystal_F_000 1552
_exptl_crystal_recrystallization_method 'Acetone - Petroleum ether'
_exptl_crystal_size_max 0.20
_exptl_crystal_size_mid 0.13
_exptl_crystal_size_min 0.10
_refine_diff_density_max 1.685
_refine_diff_density_min -1.102
_refine_diff_density_rms 0.108
_refine_ls_extinction_coef 0.00046(10)
_refine_ls_extinction_expression Fc^*^=kFc[1+0.001xFc^2^\l^3^/sin(2\q)]^-1/4^
_refine_ls_extinction_method SHELXL
_refine_ls_goodness_of_fit_ref 1.077
_refine_ls_hydrogen_treatment constr
_refine_ls_matrix_type full
_refine_ls_number_parameters 359
_refine_ls_number_reflns 5802
_refine_ls_number_restraints 0
_refine_ls_restrained_S_all 1.077
_refine_ls_R_factor_all 0.0380
_refine_ls_R_factor_gt 0.0280
_refine_ls_shift/su_max 0.005
_refine_ls_shift/su_mean 0.000
_refine_ls_structure_factor_coef Fsqd
_refine_ls_weighting_details 'calc w=1/[\s^2^(Fo^2^)+(0.0360P)^2^+0.0000P] where P=(Fo^2^+2Fc^2^)/3'
_refine_ls_weighting_scheme calc
_refine_ls_wR_factor_gt 0.0649
_refine_ls_wR_factor_ref 0.0682
_reflns_number_gt 4873
_reflns_number_total 5802
_reflns_threshold_expression >2sigma(I)
_cod_data_source_file om400338k_si_001.cif
_cod_data_source_block IMesAuCl2PyrPF6
_cod_original_sg_symbol_H-M 'P 21/c'
_cod_database_code 4081018

loop_
_symmetry_equiv_pos_as_xyz
'x, y, z'
'-x, y+1/2, -z+1/2'
'-x, -y, -z'
'x, -y-1/2, z-1/2'

loop_
_atom_site_label
_atom_site_type_symbol
_atom_site_fract_x
_atom_site_fract_y
_atom_site_fract_z
_atom_site_U_iso_or_equiv
_atom_site_adp_type
_atom_site_occupancy
_atom_site_symmetry_multiplicity
_atom_site_calc_flag
_atom_site_refinement_flags
Au1 Au 0.685839(11) 0.148650(15) 0.647495(5) 0.02519(7) Uani 1 1 d .
C1 C 0.7787(3) 0.2684(4) 0.60993(14) 0.0277(8) Uani 1 1 d .
C2 C 0.8729(3) 0.4481(5) 0.58656(16) 0.0391(10) Uani 1 1 d .
H2 H 0.9076 0.5348 0.5873 0.047 Uiso 1 1 calc R
C3 C 0.8683(4) 0.3501(4) 0.54933(17) 0.0392(11) Uani 1 1 d .
H3 H 0.8987 0.3562 0.5190 0.047 Uiso 1 1 calc R
C4 C 0.8033(3) 0.4714(4) 0.67216(15) 0.0306(9) Uani 1 1 d .
C5 C 0.8685(3) 0.4295(4) 0.72030(15) 0.0327(9) Uani 1 1 d .
C6 C 0.8527(3) 0.5014(4) 0.76566(16) 0.0381(10) Uani 1 1 d .
H6 H 0.8945 0.4756 0.7986 0.046 Uiso 1 1 calc R
C7 C 0.7778(3) 0.6089(4) 0.76354(17) 0.0378(10) Uani 1 1 d .
C8 C 0.7173(4) 0.6483(4) 0.71400(18) 0.0406(11) Uani 1 1 d .
H8 H 0.6680 0.7227 0.7123 0.049 Uiso 1 1 calc R
C9 C 0.7271(4) 0.5805(4) 0.66628(18) 0.0396(10) Uani 1 1 d .
C10 C 0.6641(5) 0.6327(5) 0.6142(2) 0.0529(13) Uani 1 1 d .
H10A H 0.5936 0.6678 0.6187 0.079 Uiso 1 1 calc R
H10B H 0.6531 0.5573 0.5889 0.079 Uiso 1 1 calc R
H10C H 0.7048 0.7065 0.6015 0.079 Uiso 1 1 calc R
C11 C 0.9575(4) 0.3197(5) 0.72507(18) 0.0455(11) Uani 1 1 d .
H11A H 0.9705 0.2801 0.7602 0.068 Uiso 1 1 calc R
H11B H 1.0244 0.3618 0.7188 0.068 Uiso 1 1 calc R
H11C H 0.9344 0.2473 0.6993 0.068 Uiso 1 1 calc R
C12 C 0.7616(4) 0.6837(5) 0.81325(19) 0.0549(13) Uani 1 1 d .
H12A H 0.6854 0.7099 0.8096 0.082 Uiso 1 1 calc R
H12B H 0.8070 0.7661 0.8185 0.082 Uiso 1 1 calc R
H12C H 0.7821 0.6225 0.8433 0.082 Uiso 1 1 calc R
C13 C 0.7952(3) 0.1028(4) 0.53758(14) 0.0306(9) Uani 1 1 d .
C14 C 0.6964(3) 0.0716(4) 0.50309(14) 0.0327(9) Uani 1 1 d .
C15 C 0.6844(4) -0.0618(5) 0.48115(15) 0.0408(10) Uani 1 1 d .
H15 H 0.6180 -0.0861 0.4589 0.049 Uiso 1 1 calc R
C16 C 0.7689(4) -0.1597(4) 0.49158(16) 0.0404(11) Uani 1 1 d .
C17 C 0.8674(4) -0.1227(5) 0.52478(17) 0.0418(11) Uani 1 1 d .
H17 H 0.9245 -0.1879 0.5316 0.050 Uiso 1 1 calc R
C18 C 0.8837(3) 0.0093(4) 0.54823(15) 0.0343(10) Uani 1 1 d .
C19 C 0.6064(4) 0.1809(5) 0.48768(17) 0.0433(11) Uani 1 1 d .
H19A H 0.5379 0.1353 0.4728 0.065 Uiso 1 1 calc R
H19B H 0.6262 0.2436 0.4618 0.065 Uiso 1 1 calc R
H19C H 0.5981 0.2330 0.5187 0.065 Uiso 1 1 calc R
C20 C 0.9923(3) 0.0476(5) 0.58322(17) 0.0450(11) Uani 1 1 d .
H20A H 1.0412 -0.0316 0.5866 0.068 Uiso 1 1 calc R
H20B H 0.9805 0.0742 0.6177 0.068 Uiso 1 1 calc R
H20C H 1.0246 0.1245 0.5676 0.068 Uiso 1 1 calc R
C21 C 0.7541(5) -0.3040(5) 0.4664(2) 0.0632(14) Uani 1 1 d .
H21A H 0.8251 -0.3468 0.4683 0.095 Uiso 1 1 calc R
H21B H 0.7174 -0.2955 0.4298 0.095 Uiso 1 1 calc R
H21C H 0.7103 -0.3609 0.4851 0.095 Uiso 1 1 calc R
C22 C 0.6108(3) 0.0239(4) 0.74048(15) 0.0350(9) Uani 1 1 d .
H22 H 0.6764 0.0633 0.7588 0.042 Uiso 1 1 calc R
C23 C 0.5413(4) -0.0412(4) 0.76860(16) 0.0403(10) Uani 1 1 d .
H23 H 0.5584 -0.0439 0.8056 0.048 Uiso 1 1 calc R
C24 C 0.4449(4) -0.1031(5) 0.7409(2) 0.0453(11) Uani 1 1 d .
H24 H 0.3960 -0.1469 0.7589 0.054 Uiso 1 1 calc R
C25 C 0.4236(4) -0.0982(5) 0.6867(2) 0.0503(12) Uani 1 1 d .
H25 H 0.3610 -0.1418 0.6674 0.060 Uiso 1 1 calc R
C26 C 0.4944(3) -0.0290(4) 0.66068(16) 0.0394(10) Uani 1 1 d .
H26 H 0.4782 -0.0243 0.6237 0.047 Uiso 1 1 calc R
N1 N 0.8165(3) 0.3969(3) 0.62412(12) 0.0296(7) Uani 1 1 d .
N2 N 0.8101(2) 0.2372(3) 0.56382(11) 0.0287(7) Uani 1 1 d .
N3 N 0.5861(2) 0.0318(3) 0.68743(11) 0.0294(7) Uani 1 1 d .
Cl1 Cl 0.54024(8) 0.29411(11) 0.61781(4) 0.0375(2) Uani 1 1 d .
Cl2 Cl 0.82406(9) -0.00562(11) 0.67568(4) 0.0435(3) Uani 1 1 d .
P1 P 0.84137(10) 0.14508(11) 0.87468(5) 0.0413(3) Uani 1 1 d .
F1 F 0.7255(2) 0.0794(4) 0.87785(14) 0.0788(9) Uani 1 1 d .
F2 F 0.9585(2) 0.2108(3) 0.86850(10) 0.0565(7) Uani 1 1 d .
F3 F 0.8725(3) 0.0073(3) 0.84590(13) 0.0766(9) Uani 1 1 d .
F4 F 0.7887(2) 0.2091(3) 0.81697(11) 0.0667(8) Uani 1 1 d .
F5 F 0.8106(2) 0.2850(3) 0.90174(12) 0.0720(9) Uani 1 1 d .
F6 F 0.8976(2) 0.0822(4) 0.93082(10) 0.0697(8) Uani 1 1 d .

loop_
_atom_site_aniso_label
_atom_site_aniso_U_11
_atom_site_aniso_U_22
_atom_site_aniso_U_33
_atom_site_aniso_U_23
_atom_site_aniso_U_13
_atom_site_aniso_U_12
Au1 0.02752(10) 0.02635(11) 0.02178(10) 0.00007(6) 0.00510(6) -0.00228(6)
C1 0.0276(19) 0.030(2) 0.0237(19) 0.0004(16) 0.0016(16) 0.0009(16)
C2 0.039(2) 0.040(3) 0.040(2) 0.009(2) 0.0120(19) -0.011(2)
C3 0.051(3) 0.042(3) 0.028(2) 0.0041(19) 0.017(2) -0.004(2)
C4 0.037(2) 0.024(2) 0.032(2) -0.0047(16) 0.0085(18) -0.0083(17)
C5 0.030(2) 0.032(2) 0.034(2) -0.0053(18) 0.0012(17) -0.0043(18)
C6 0.040(2) 0.042(3) 0.030(2) -0.0054(18) 0.0028(19) -0.007(2)
C7 0.040(2) 0.034(2) 0.040(2) -0.0120(19) 0.009(2) -0.0094(19)
C8 0.043(3) 0.029(2) 0.050(3) -0.0046(19) 0.011(2) 0.0009(18)
C9 0.050(3) 0.020(2) 0.051(3) 0.011(2) 0.016(2) 0.008(2)
C10 0.067(3) 0.040(3) 0.046(3) 0.009(2) -0.001(3) 0.009(2)
C11 0.042(3) 0.052(3) 0.037(2) -0.008(2) -0.005(2) 0.005(2)
C12 0.059(3) 0.056(3) 0.049(3) -0.018(2) 0.008(2) 0.002(2)
C13 0.043(2) 0.032(2) 0.0189(19) 0.0011(16) 0.0112(18) 0.0013(19)
C14 0.035(2) 0.040(3) 0.0220(19) -0.0004(17) 0.0026(17) 0.0032(19)
C15 0.050(3) 0.044(3) 0.025(2) -0.0024(19) 0.0004(19) 0.000(2)
C16 0.055(3) 0.040(3) 0.025(2) -0.0002(18) 0.005(2) 0.004(2)
C17 0.056(3) 0.041(3) 0.030(2) 0.0027(19) 0.011(2) 0.017(2)
C18 0.037(2) 0.043(3) 0.024(2) 0.0030(17) 0.0092(18) 0.0086(19)
C19 0.044(3) 0.054(3) 0.027(2) -0.007(2) -0.0044(19) 0.005(2)
C20 0.037(2) 0.056(3) 0.042(2) 0.004(2) 0.009(2) 0.009(2)
C21 0.089(4) 0.042(3) 0.051(3) -0.011(2) -0.003(3) 0.010(3)
C22 0.041(2) 0.038(3) 0.027(2) -0.0028(17) 0.0073(18) -0.0083(19)
C23 0.051(3) 0.040(3) 0.034(2) 0.009(2) 0.018(2) -0.002(2)
C24 0.044(3) 0.038(3) 0.060(3) 0.016(2) 0.024(2) 0.002(2)
C25 0.037(3) 0.051(3) 0.062(3) 0.008(2) 0.007(2) -0.014(2)
C26 0.039(2) 0.039(3) 0.037(2) 0.0005(19) 0.0011(19) -0.012(2)
N1 0.0336(18) 0.0278(18) 0.0268(17) 0.0013(14) 0.0046(14) -0.0041(15)
N2 0.0333(17) 0.0325(19) 0.0198(15) 0.0010(13) 0.0038(13) -0.0015(15)
N3 0.0312(17) 0.0302(19) 0.0265(16) 0.0000(14) 0.0048(14) -0.0021(14)
Cl1 0.0342(5) 0.0390(6) 0.0392(5) 0.0025(5) 0.0069(4) 0.0065(5)
Cl2 0.0377(6) 0.0427(6) 0.0514(6) 0.0171(5) 0.0117(5) 0.0078(5)
P1 0.0401(7) 0.0349(7) 0.0449(7) -0.0030(5) -0.0008(5) 0.0007(5)
F1 0.0527(18) 0.084(2) 0.101(2) 0.013(2) 0.0184(17) -0.0168(17)
F2 0.0433(15) 0.0593(18) 0.0638(17) -0.0043(14) 0.0033(13) -0.0013(13)
F3 0.093(2) 0.0421(18) 0.088(2) -0.0233(15) 0.0012(18) 0.0106(16)
F4 0.0620(18) 0.065(2) 0.0625(18) 0.0031(16) -0.0142(15) 0.0093(16)
F5 0.0673(19) 0.064(2) 0.088(2) -0.0290(17) 0.0211(17) 0.0076(16)
F6 0.0713(19) 0.098(2) 0.0396(15) 0.0150(16) 0.0105(14) 0.0084(18)

loop_
_atom_type_symbol
_atom_type_description
_atom_type_scat_dispersion_real
_atom_type_scat_dispersion_imag
_atom_type_scat_source
Au Au -2.0133 8.8022 'International Tables Vol C Tables 4.2.6.8 and 6.1.1.4'
C C 0.0033 0.0016 'International Tables Vol C Tables 4.2.6.8 and 6.1.1.4'
N N 0.0061 0.0033 'International Tables Vol C Tables 4.2.6.8 and 6.1.1.4'
Cl Cl 0.1484 0.1585 'International Tables Vol C Tables 4.2.6.8 and 6.1.1.4'
P P 0.1023 0.0942 'International Tables Vol C Tables 4.2.6.8 and 6.1.1.4'
F F 0.0171 0.0103 'International Tables Vol C Tables 4.2.6.8 and 6.1.1.4'
H H 0.0000 0.0000 'International Tables Vol C Tables 4.2.6.8 and 6.1.1.4'

loop_
_geom_angle_atom_site_label_1
_geom_angle_atom_site_label_2
_geom_angle_atom_site_label_3
_geom_angle
C1 Au1 N3 177.57(13)
C1 Au1 Cl2 93.28(11)
N3 Au1 Cl2 88.68(9)
C1 Au1 Cl1 88.91(11)
N3 Au1 Cl1 89.18(9)
Cl2 Au1 Cl1 176.90(4)
N1 C1 N2 107.2(3)
N1 C1 Au1 126.6(2)
N2 C1 Au1 126.1(3)
C3 C2 N1 107.2(4)
C3 C2 H2 126.4
N1 C2 H2 126.4
C2 C3 N2 107.7(3)
C2 C3 H3 126.1
N2 C3 H3 126.1
C9 C4 C5 124.8(4)
C9 C4 N1 117.4(4)
C5 C4 N1 117.8(3)
C4 C5 C6 116.4(4)
C4 C5 C11 123.8(3)
C6 C5 C11 119.7(4)
C7 C6 C5 122.5(4)
C7 C6 H6 118.7
C5 C6 H6 118.7
C6 C7 C8 118.2(4)
C6 C7 C12 121.4(4)
C8 C7 C12 120.4(4)
C7 C8 C9 123.0(4)
C7 C8 H8 118.5
C9 C8 H8 118.5
C4 C9 C8 115.0(4)
C4 C9 C10 124.6(4)
C8 C9 C10 120.2(4)
C9 C10 H10A 109.5
C9 C10 H10B 109.5
H10A C10 H10B 109.5
C9 C10 H10C 109.5
H10A C10 H10C 109.5
H10B C10 H10C 109.5
C5 C11 H11A 109.5
C5 C11 H11B 109.5
H11A C11 H11B 109.5
C5 C11 H11C 109.5
H11A C11 H11C 109.5
H11B C11 H11C 109.5
C7 C12 H12A 109.5
C7 C12 H12B 109.5
H12A C12 H12B 109.5
C7 C12 H12C 109.5
H12A C12 H12C 109.5
H12B C12 H12C 109.5
C14 C13 C18 122.8(4)
C14 C13 N2 120.1(3)
C18 C13 N2 117.1(4)
C15 C14 C13 117.7(4)
C15 C14 C19 120.7(4)
C13 C14 C19 121.5(4)
C16 C15 C14 121.6(4)
C16 C15 H15 119.2
C14 C15 H15 119.2
C17 C16 C15 118.8(4)
C17 C16 C21 120.7(4)
C15 C16 C21 120.5(4)
C16 C17 C18 122.0(4)
C16 C17 H17 119.0
C18 C17 H17 119.0
C17 C18 C13 117.0(4)
C17 C18 C20 120.8(4)
C13 C18 C20 122.2(4)
C14 C19 H19A 109.5
C14 C19 H19B 109.5
H19A C19 H19B 109.5
C14 C19 H19C 109.5
H19A C19 H19C 109.5
H19B C19 H19C 109.5
C18 C20 H20A 109.5
C18 C20 H20B 109.5
H20A C20 H20B 109.5
C18 C20 H20C 109.5
H20A C20 H20C 109.5
H20B C20 H20C 109.5
C16 C21 H21A 109.5
C16 C21 H21B 109.5
H21A C21 H21B 109.5
C16 C21 H21C 109.5
H21A C21 H21C 109.5
H21B C21 H21C 109.5
N3 C22 C23 121.3(4)
N3 C22 H22 119.4
C23 C22 H22 119.4
C22 C23 C24 119.0(4)
C22 C23 H23 120.5
C24 C23 H23 120.5
C25 C24 C23 118.6(4)
C25 C24 H24 120.7
C23 C24 H24 120.7
C24 C25 C26 120.1(4)
C24 C25 H25 120.0
C26 C25 H25 120.0
N3 C26 C25 121.2(4)
N3 C26 H26 119.4
C25 C26 H26 119.4
C1 N1 C2 109.3(3)
C1 N1 C4 125.9(3)
C2 N1 C4 124.8(3)
C1 N2 C3 108.5(3)
C1 N2 C13 124.9(3)
C3 N2 C13 126.2(3)
C26 N3 C22 119.8(3)
C26 N3 Au1 120.4(2)
C22 N3 Au1 119.7(3)
F1 P1 F5 90.74(18)
F1 P1 F6 92.33(18)
F5 P1 F6 91.20(18)
F1 P1 F3 90.05(18)
F5 P1 F3 178.24(19)
F6 P1 F3 90.34(18)
F1 P1 F2 177.34(19)
F5 P1 F2 90.77(15)
F6 P1 F2 89.83(16)
F3 P1 F2 88.39(16)
F1 P1 F4 89.63(18)
F5 P1 F4 89.70(18)
F6 P1 F4 177.84(18)
F3 P1 F4 88.74(18)
F2 P1 F4 88.19(16)

loop_
_geom_bond_atom_site_label_1
_geom_bond_atom_site_label_2
_geom_bond_distance
Au1 C1 1.997(4)
Au1 N3 2.076(3)
Au1 Cl2 2.2608(10)
Au1 Cl1 2.2788(10)
C1 N1 1.336(5)
C1 N2 1.349(4)
C2 C3 1.330(6)
C2 N1 1.386(5)
C2 H2 0.9300
C3 N2 1.386(5)
C3 H3 0.9300
C4 C9 1.391(5)
C4 C5 1.392(5)
C4 N1 1.460(5)
C5 C6 1.397(5)
C5 C11 1.505(6)
C6 C7 1.375(6)
C6 H6 0.9300
C7 C8 1.391(6)
C7 C12 1.509(6)
C8 C9 1.410(6)
C8 H8 0.9300
C9 C10 1.491(7)
C10 H10A 0.9600
C10 H10B 0.9600
C10 H10C 0.9600
C11 H11A 0.9600
C11 H11B 0.9600
C11 H11C 0.9600
C12 H12A 0.9600
C12 H12B 0.9600
C12 H12C 0.9600
C13 C14 1.388(5)
C13 C18 1.395(5)
C13 N2 1.442(5)
C14 C15 1.388(6)
C14 C19 1.518(6)
C15 C16 1.386(6)
C15 H15 0.9300
C16 C17 1.385(6)
C16 C21 1.516(6)
C17 C18 1.393(6)
C17 H17 0.9300
C18 C20 1.502(6)
C19 H19A 0.9600
C19 H19B 0.9600
C19 H19C 0.9600
C20 H20A 0.9600
C20 H20B 0.9600
C20 H20C 0.9600
C21 H21A 0.9600
C21 H21B 0.9600
C21 H21C 0.9600
C22 N3 1.336(5)
C22 C23 1.375(5)
C22 H22 0.9300
C23 C24 1.390(7)
C23 H23 0.9300
C24 C25 1.363(6)
C24 H24 0.9300
C25 C26 1.370(6)
C25 H25 0.9300
C26 N3 1.334(5)
C26 H26 0.9300
P1 F1 1.579(3)
P1 F5 1.586(3)
P1 F6 1.586(3)
P1 F3 1.592(3)
P1 F2 1.612(3)
P1 F4 1.613(3)

loop_
_geom_torsion_atom_site_label_1
_geom_torsion_atom_site_label_2
_geom_torsion_atom_site_label_3
_geom_torsion_atom_site_label_4
_geom_torsion
N3 Au1 C1 N1 33(3)
Cl2 Au1 C1 N1 -110.1(3)
Cl1 Au1 C1 N1 72.0(3)
N3 Au1 C1 N2 -143(3)
Cl2 Au1 C1 N2 73.6(3)
Cl1 Au1 C1 N2 -104.2(3)
N1 C2 C3 N2 -0.6(5)
C9 C4 C5 C6 1.8(6)
N1 C4 C5 C6 -179.0(3)
C9 C4 C5 C11 -174.3(4)
N1 C4 C5 C11 4.9(6)
C4 C5 C6 C7 -0.5(6)
C11 C5 C6 C7 175.8(4)
C5 C6 C7 C8 -1.2(6)
C5 C6 C7 C12 179.3(4)
C6 C7 C8 C9 1.8(6)
C12 C7 C8 C9 -178.7(4)
C5 C4 C9 C8 -1.2(6)
N1 C4 C9 C8 179.6(3)
C5 C4 C9 C10 174.8(4)
N1 C4 C9 C10 -4.4(6)
C7 C8 C9 C4 -0.7(6)
C7 C8 C9 C10 -176.9(4)
C18 C13 C14 C15 4.0(5)
N2 C13 C14 C15 -176.7(3)
C18 C13 C14 C19 -173.3(4)
N2 C13 C14 C19 6.1(5)
C13 C14 C15 C16 -2.2(6)
C19 C14 C15 C16 175.1(4)
C14 C15 C16 C17 0.1(6)
C14 C15 C16 C21 -179.1(4)
C15 C16 C17 C18 0.5(6)
C21 C16 C17 C18 179.6(4)
C16 C17 C18 C13 1.1(6)
C16 C17 C18 C20 -178.8(4)
C14 C13 C18 C17 -3.4(5)
N2 C13 C18 C17 177.2(3)
C14 C13 C18 C20 176.4(3)
N2 C13 C18 C20 -3.0(5)
N3 C22 C23 C24 1.7(6)
C22 C23 C24 C25 0.7(7)
C23 C24 C25 C26 -2.3(7)
C24 C25 C26 N3 1.5(7)
N2 C1 N1 C2 -0.1(4)
Au1 C1 N1 C2 -177.0(3)
N2 C1 N1 C4 -178.8(3)
Au1 C1 N1 C4 4.4(5)
C3 C2 N1 C1 0.5(5)
C3 C2 N1 C4 179.1(4)
C9 C4 N1 C1 -105.8(4)
C5 C4 N1 C1 74.9(5)
C9 C4 N1 C2 75.8(5)
C5 C4 N1 C2 -103.5(4)
N1 C1 N2 C3 -0.2(4)
Au1 C1 N2 C3 176.6(3)
N1 C1 N2 C13 173.7(3)
Au1 C1 N2 C13 -9.4(5)
C2 C3 N2 C1 0.5(5)
C2 C3 N2 C13 -173.3(4)
C14 C13 N2 C1 85.9(5)
C18 C13 N2 C1 -94.7(4)
C14 C13 N2 C3 -101.2(5)
C18 C13 N2 C3 78.2(5)
C25 C26 N3 C22 1.0(6)
C25 C26 N3 Au1 -175.4(3)
C23 C22 N3 C26 -2.6(6)
C23 C22 N3 Au1 173.8(3)
C1 Au1 N3 C26 99(3)
Cl2 Au1 N3 C26 -117.8(3)
Cl1 Au1 N3 C26 60.0(3)
C1 Au1 N3 C22 -78(3)
Cl2 Au1 N3 C22 65.8(3)
Cl1 Au1 N3 C22 -116.4(3)
